data_2013119
loop_
_publ_author_name
'Patel, Urmila H.'
'Dave, Chaitanya G.'
'Jotani, Mukesh M.'
'Shah, Hetal C.'

_publ_section_title
;
 Ethyl
 3-amino-6-phenyl-4-tolylthieno[2,3-<i>b</i>]pyridine-2-carboxylate
;
_journal_issue 1
_journal_name_full 'Acta Crystallographica Section C'
_journal_page_first o30
_journal_page_last o32
_journal_paper_doi 10.1107/S0108270102020437
_journal_volume 59
_journal_year 2003
_chemical_formula_moiety 'C23 H20 N2 O2 S'
_chemical_formula_sum 'C23 H20 N2 O2 S'
_chemical_formula_weight 388.47
_chemical_name_systematic
;
Ethyl 3-amino-6-phenyl-4-tolylthieno[2,3-b]pyridine-2-carboxylate
;
_space_group_IT_number 14
_symmetry_cell_setting monoclinic
_symmetry_space_group_name_Hall '-P 2ybc'
_symmetry_space_group_name_H-M 'P 1 21/c 1'
_cell_angle_alpha 90
_cell_angle_beta 94.06(3)
_cell_angle_gamma 90
_cell_formula_units_Z 4
_cell_length_a 9.200(3)
_cell_length_b 22.465(5)
_cell_length_c 9.708(3)
_cell_measurement_reflns_used 25
_cell_measurement_temperature 293(2)
_cell_measurement_theta_max 35
_cell_measurement_theta_min 25
_cell_volume 2001.4(10)
_computing_cell_refinement 'Please provide missing information'
_computing_data_collection 'CAD-4 Software (Enraf-Nonius, 1989)'
_computing_data_reduction 'NRCVAX (Gabe et al., 1989)'
_computing_molecular_graphics 'ORTEPII (Johnson, 1976)'
_computing_publication_material SHELXL97
_computing_structure_refinement 'SHELXL97 (Sheldrick, 1997)'
_computing_structure_solution 'SHELXS97 (Sheldrick, 1990)'
_diffrn_ambient_temperature 293(2)
_diffrn_measured_fraction_theta_full 0.986
_diffrn_measured_fraction_theta_max 0.986
_diffrn_measurement_device 'Enraf-Nonius CAD-4'
_diffrn_measurement_method \w/2\q
_diffrn_radiation_monochromator graphite
_diffrn_radiation_source 'fine-focus sealed tube'
_diffrn_radiation_type MoK\a1
_diffrn_radiation_wavelength 0.70930
_diffrn_reflns_av_R_equivalents 0.000
_diffrn_reflns_av_sigmaI/netI 0.084
_diffrn_reflns_limit_h_max 10
_diffrn_reflns_limit_h_min -10
_diffrn_reflns_limit_k_max 26
_diffrn_reflns_limit_k_min 0
_diffrn_reflns_limit_l_max 11
_diffrn_reflns_limit_l_min 0
_diffrn_reflns_number 3513
_diffrn_reflns_theta_full 24.92
_diffrn_reflns_theta_max 24.92
_diffrn_reflns_theta_min 2.21
_diffrn_standards_decay_% 0
_diffrn_standards_interval_time 60
_diffrn_standards_number 2
_exptl_absorpt_coefficient_mu 0.183
_exptl_absorpt_correction_type none
_exptl_crystal_colour 'light yellow'
_exptl_crystal_density_diffrn 1.289
_exptl_crystal_density_meas 1.289
_exptl_crystal_density_method 'flotation in aqueous potassium iodide'
_exptl_crystal_description plate-like
_exptl_crystal_F_000 816
_exptl_crystal_size_max 0.2
_exptl_crystal_size_mid 0.2
_exptl_crystal_size_min 0.1
_refine_diff_density_max 0.27
_refine_diff_density_min -0.23
_refine_ls_extinction_method none
_refine_ls_goodness_of_fit_ref 0.975
_refine_ls_hydrogen_treatment constr
_refine_ls_matrix_type full
_refine_ls_number_parameters 253
_refine_ls_number_reflns 3504
_refine_ls_number_restraints 0
_refine_ls_restrained_S_all 0.977
_refine_ls_R_factor_all 0.126
_refine_ls_R_factor_gt 0.058
_refine_ls_shift/su_max 0.001
_refine_ls_shift/su_mean 0.000
_refine_ls_structure_factor_coef Fsqd
_refine_ls_weighting_details 'calc w = 1/[\s^2^(Fo^2^)+(0.0763P)^2^] where P is Please define'
_refine_ls_weighting_scheme calc
_refine_ls_wR_factor_gt 0.138
_refine_ls_wR_factor_ref 0.156
_reflns_number_gt 1922
_reflns_number_observed 3504
_reflns_number_total 3513
_reflns_observed_criterion >4\s(Fo)
_reflns_threshold_expression I>2\s(I)
_cod_data_source_file de1192.cif
_cod_data_source_block I
_cod_depositor_comments
;
The following automatic conversions were performed:
'_geom_bond_publ_flag' value 'Y' changed to 'y' according to
'/home/saulius/struct/CIF-dictionaries/cif_core.dic' dictionary named
'cif_core.dic' version 2.4.1 from 2010-06-29 (10 times).

Automatic conversion script
Id: cif_fix_enum 1527 2010-12-29 10:47:43Z saulius 

The following automatic conversions were performed:

'_geom_bond_publ_flag' value 'Y' changed to 'y' according to
/home/saulius/struct/CIF-dictionaries/cif_core.dic dictionary named
'cif_core.dic' version 2.4.1 from 2010-06-29 (10
times).

'_geom_angle_publ_flag' value 'Y' changed to 'y' according
to /home/saulius/struct/CIF-dictionaries/cif_core.dic dictionary
named 'cif_core.dic' version 2.4.1 from 2010-06-29 (8
times).

'_geom_torsion_publ_flag' value 'Y' changed to 'y' according
to /home/saulius/struct/CIF-dictionaries/cif_core.dic dictionary
named 'cif_core.dic' version 2.4.1 from 2010-06-29 (4 times).

Automatic conversion script
Id: cif_fix_values 1715 2011-07-08 13:25:40Z adriana 
;
_cod_original_sg_symbol_H-M 'P 21/c'
_cod_database_code 2013119
_cod_database_fobs_code 2013119

loop_
_symmetry_equiv_pos_as_xyz
'x, y, z'
'-x, y+1/2, -z+1/2'
'-x, -y, -z'
'x, -y-1/2, z-1/2'

loop_
_atom_site_label
_atom_site_fract_x
_atom_site_fract_y
_atom_site_fract_z
_atom_site_U_iso_or_equiv
_atom_site_adp_type
_atom_site_calc_flag
_atom_site_refinement_flags
_atom_site_occupancy
_atom_site_disorder_assembly
_atom_site_disorder_group
_atom_site_type_symbol
S1 0.25735(9) 0.57982(4) 0.36908(10) 0.0541(3) Uani d . 1 . . S
N1 0.2743(3) 0.46300(11) 0.4170(3) 0.0452(7) Uani d . 1 . . N
N2 0.6155(3) 0.58257(14) 0.1697(3) 0.0693(9) Uani d . 1 . . N
H2A 0.6281 0.6186 0.1432 0.083 Uiso calc R 1 . . H
H2B 0.6761 0.5553 0.1497 0.083 Uiso calc R 1 . . H
C5 0.3419(3) 0.41030(14) 0.4051(3) 0.0450(8) Uani d . 1 . . C
O2 0.2873(3) 0.70191(11) 0.2975(3) 0.0869(9) Uani d . 1 . . O
C4 0.4708(3) 0.40581(15) 0.3351(4) 0.0529(9) Uani d . 1 . . C
H4 0.5131 0.3685 0.3262 0.063 Uiso calc R 1 . . H
C2 0.4666(3) 0.50964(14) 0.2910(3) 0.0439(8) Uani d . 1 . . C
C6 0.6786(3) 0.44665(14) 0.2154(3) 0.0453(8) Uani d . 1 . . C
C19 0.4995(3) 0.56869(15) 0.2435(3) 0.0512(9) Uani d . 1 . . C
O1 0.4894(3) 0.69617(12) 0.1767(3) 0.0896(9) Uani d . 1 . . O
C1 0.3369(3) 0.50983(14) 0.3606(3) 0.0439(8) Uani d . 1 . . C
C13 0.2755(3) 0.35870(14) 0.4729(4) 0.0514(9) Uani d . 1 . . C
C3 0.5368(3) 0.45445(15) 0.2792(3) 0.0469(8) Uani d . 1 . . C
C9 0.9478(4) 0.42671(16) 0.1046(4) 0.0558(9) Uani d . 1 . . C
C18 0.3346(4) 0.30191(17) 0.4688(5) 0.0761(12) Uani d . 1 . . C
H18 0.4161 0.2953 0.4194 0.091 Uiso calc R 1 . . H
C7 0.6872(4) 0.41533(17) 0.0949(4) 0.0625(10) Uani d . 1 . . C
H7 0.6026 0.4007 0.0488 0.075 Uiso calc R 1 . . H
C8 0.8201(4) 0.40528(18) 0.0413(4) 0.0690(11) Uani d . 1 . . C
H8 0.8233 0.3834 -0.0398 0.083 Uiso calc R 1 . . H
C14 0.1542(4) 0.36607(16) 0.5475(4) 0.0702(11) Uani d . 1 . . C
H14 0.1120 0.4036 0.5518 0.084 Uiso calc R 1 . . H
C20 0.3974(3) 0.61012(15) 0.2797(4) 0.0524(9) Uani d . 1 . . C
C11 0.8065(3) 0.46833(16) 0.2796(4) 0.0582(10) Uani d . 1 . . C
H11 0.8032 0.4902 0.3606 0.070 Uiso calc R 1 . . H
C10 0.9391(4) 0.45808(17) 0.2256(4) 0.0612(10) Uani d . 1 . . C
H10 1.0239 0.4726 0.2716 0.073 Uiso calc R 1 . . H
C15 0.0941(4) 0.31918(18) 0.6156(5) 0.0856(14) Uani d . 1 . . C
H15 0.0118 0.3252 0.6642 0.103 Uiso calc R 1 . . H
C21 0.3994(4) 0.67236(17) 0.2442(4) 0.0666(11) Uani d . 1 . . C
C17 0.2745(5) 0.25545(18) 0.5366(5) 0.0927(15) Uani d . 1 . . C
H17 0.3151 0.2177 0.5316 0.111 Uiso calc R 1 . . H
C12 1.0942(4) 0.41519(19) 0.0452(4) 0.0810(13) Uani d . 1 . . C
H12A 1.1704 0.4333 0.1035 0.122 Uiso calc R 1 . . H
H12B 1.0935 0.4319 -0.0458 0.122 Uiso calc R 1 . . H
H12C 1.1109 0.3731 0.0406 0.122 Uiso calc R 1 . . H
C16 0.1559(5) 0.26394(18) 0.6114(5) 0.0869(13) Uani d . 1 . . C
H16 0.1176 0.2324 0.6591 0.104 Uiso calc R 1 . . H
C22 0.2800(6) 0.76597(19) 0.2798(7) 0.1182(19) Uani d . 1 . . C
H22A 0.2418 0.7837 0.3609 0.142 Uiso calc R 1 . . H
H22B 0.3777 0.7813 0.2723 0.142 Uiso calc R 1 . . H
C23 0.1921(7) 0.7829(2) 0.1625(6) 0.133(2) Uani d . 1 . . C
H23A 0.1909 0.8255 0.1553 0.200 Uiso calc R 1 . . H
H23B 0.0947 0.7686 0.1703 0.200 Uiso calc R 1 . . H
H23C 0.2306 0.7662 0.0817 0.200 Uiso calc R 1 . . H

loop_
_atom_site_aniso_label
_atom_site_aniso_U_11
_atom_site_aniso_U_22
_atom_site_aniso_U_33
_atom_site_aniso_U_12
_atom_site_aniso_U_13
_atom_site_aniso_U_23
S1 0.0481(5) 0.0486(5) 0.0678(6) 0.0000(4) 0.0187(4) 0.0019(5)
N1 0.0405(15) 0.0437(16) 0.0526(17) -0.0028(12) 0.0118(13) -0.0063(13)
N2 0.0526(17) 0.072(2) 0.086(2) -0.0038(16) 0.0268(16) 0.0185(18)
C5 0.0387(17) 0.054(2) 0.043(2) -0.0044(15) 0.0079(15) -0.0085(15)
O2 0.0843(19) 0.0505(16) 0.130(3) 0.0037(14) 0.0339(18) 0.0105(16)
C4 0.0442(18) 0.052(2) 0.064(2) 0.0027(15) 0.0104(17) -0.0072(17)
C2 0.0313(16) 0.056(2) 0.045(2) -0.0038(15) 0.0049(14) 0.0020(16)
C6 0.0412(18) 0.053(2) 0.043(2) 0.0018(15) 0.0115(15) -0.0017(16)
C19 0.0395(17) 0.066(2) 0.049(2) -0.0090(16) 0.0063(15) 0.0051(17)
O1 0.0770(19) 0.0750(19) 0.120(3) -0.0176(15) 0.0274(17) 0.0302(17)
C1 0.0380(17) 0.051(2) 0.043(2) -0.0022(15) 0.0056(14) -0.0047(16)
C13 0.0475(19) 0.049(2) 0.059(2) -0.0039(16) 0.0125(17) -0.0068(17)
C3 0.0378(17) 0.060(2) 0.043(2) -0.0004(16) 0.0065(15) -0.0033(16)
C9 0.047(2) 0.064(2) 0.058(2) 0.0085(18) 0.0207(17) 0.0088(19)
C18 0.073(3) 0.060(3) 0.101(3) 0.001(2) 0.042(2) 0.001(2)
C7 0.0463(19) 0.087(3) 0.055(2) -0.0020(19) 0.0069(17) -0.014(2)
C8 0.068(3) 0.086(3) 0.056(2) 0.001(2) 0.021(2) -0.014(2)
C14 0.064(2) 0.052(2) 0.099(3) -0.0006(18) 0.038(2) -0.001(2)
C20 0.0465(19) 0.051(2) 0.060(2) -0.0046(16) 0.0091(17) 0.0080(17)
C11 0.048(2) 0.072(2) 0.057(2) -0.0026(18) 0.0130(18) -0.0120(18)
C10 0.0401(19) 0.083(3) 0.061(2) -0.0060(18) 0.0073(17) -0.005(2)
C15 0.075(3) 0.065(3) 0.123(4) -0.009(2) 0.051(3) 0.002(3)
C21 0.060(2) 0.054(2) 0.085(3) -0.010(2) 0.007(2) 0.007(2)
C17 0.094(3) 0.053(2) 0.137(4) 0.004(2) 0.047(3) 0.004(3)
C12 0.059(2) 0.092(3) 0.097(3) 0.015(2) 0.037(2) 0.004(2)
C16 0.087(3) 0.059(3) 0.120(4) -0.006(2) 0.043(3) 0.012(2)
C22 0.137(5) 0.046(3) 0.172(6) -0.004(3) 0.017(4) 0.012(3)
C23 0.178(6) 0.085(4) 0.133(5) -0.010(4) -0.026(5) 0.035(4)

loop_
_atom_type_symbol
_atom_type_description
_atom_type_scat_dispersion_real
_atom_type_scat_dispersion_imag
_atom_type_scat_source
C C 0.0033 0.0016 'International Tables Vol C Tables 4.2.6.8 and 6.1.1.4'
H H 0.0000 0.0000 'International Tables Vol C Tables 4.2.6.8 and 6.1.1.4'
N N 0.0061 0.0033 'International Tables Vol C Tables 4.2.6.8 and 6.1.1.4'
O O 0.0106 0.0060 'International Tables Vol C Tables 4.2.6.8 and 6.1.1.4'
S S 0.1246 0.1234 'International Tables Vol C Tables 4.2.6.8 and 6.1.1.4'

loop_
_geom_angle_atom_site_label_1
_geom_angle_atom_site_label_2
_geom_angle_atom_site_label_3
_geom_angle
_geom_angle_publ_flag
C1 S1 C20 90.07(15) y
C1 N1 C5 116.3(2) y
C19 N2 H2A 120.0 ?
C19 N2 H2B 120.0 ?
H2A N2 H2B 120.0 ?
N1 C5 C4 120.9(3) ?
N1 C5 C13 116.2(3) ?
C4 C5 C13 122.9(3) ?
C21 O2 C22 118.0(3) y
C3 C4 C5 122.7(3) ?
C3 C4 H4 118.6 ?
C5 C4 H4 118.6 ?
C3 C2 C1 116.7(3) ?
C3 C2 C19 132.6(3) ?
C1 C2 C19 110.7(3) ?
C7 C6 C11 117.8(3) ?
C7 C6 C3 121.2(3) ?
C11 C6 C3 120.8(3) ?
N2 C19 C20 123.4(3) ?
N2 C19 C2 124.6(3) ?
C20 C19 C2 112.0(3) ?
N1 C1 C2 126.7(3) y
N1 C1 S1 119.9(2) ?
C2 C1 S1 113.4(2) ?
C14 C13 C18 117.2(3) ?
C14 C13 C5 120.7(3) ?
C18 C13 C5 122.0(3) ?
C4 C3 C2 116.7(3) ?
C4 C3 C6 119.4(3) ?
C2 C3 C6 123.8(3) ?
C8 C9 C10 117.5(3) ?
C8 C9 C12 121.5(3) ?
C10 C9 C12 121.0(3) ?
C17 C18 C13 120.9(3) ?
C17 C18 H18 119.5 ?
C13 C18 H18 119.5 ?
C6 C7 C8 120.7(3) ?
C6 C7 H7 119.6 ?
C8 C7 H7 119.6 ?
C9 C8 C7 121.7(3) ?
C9 C8 H8 119.1 ?
C7 C8 H8 119.1 ?
C15 C14 C13 121.7(4) ?
C15 C14 H14 119.2 ?
C13 C14 H14 119.2 ?
C19 C20 C21 124.8(3) ?
C19 C20 S1 113.8(2) ?
C21 C20 S1 121.4(3) ?
C6 C11 C10 121.1(3) ?
C6 C11 H11 119.4 ?
C10 C11 H11 119.4 ?
C9 C10 C11 121.0(3) ?
C9 C10 H10 119.5 ?
C11 C10 H10 119.5 ?
C16 C15 C14 119.8(4) ?
C16 C15 H15 120.1 ?
C14 C15 H15 120.1 ?
O1 C21 O2 123.7(4) y
O1 C21 C20 125.2(4) y
O2 C21 C20 111.1(3) y
C16 C17 C18 120.9(4) ?
C16 C17 H17 119.6 ?
C18 C17 H17 119.6 ?
C9 C12 H12A 109.5 ?
C9 C12 H12B 109.5 ?
H12A C12 H12B 109.5 ?
C9 C12 H12C 109.5 ?
H12A C12 H12C 109.5 ?
H12B C12 H12C 109.5 ?
C17 C16 C15 119.5(4) ?
C17 C16 H16 120.3 ?
C15 C16 H16 120.3 ?
C23 C22 O2 112.6(5) y
C23 C22 H22A 109.1 ?
O2 C22 H22A 109.1 ?
C23 C22 H22B 109.1 ?
O2 C22 H22B 109.1 ?
H22A C22 H22B 107.8 ?
C22 C23 H23A 109.5 ?
C22 C23 H23B 109.5 ?
H23A C23 H23B 109.5 ?
C22 C23 H23C 109.5 ?
H23A C23 H23C 109.5 ?
H23B C23 H23C 109.5 ?

loop_
_geom_bond_atom_site_label_1
_geom_bond_atom_site_label_2
_geom_bond_site_symmetry_2
_geom_bond_distance
_geom_bond_publ_flag
S1 C1 . 1.739(3) y
S1 C20 . 1.742(3) y
N1 C1 . 1.335(4) y
N1 C5 . 1.346(4) y
N2 C19 . 1.362(4) y
N2 H2A . 0.8600 ?
N2 H2B . 0.8600 ?
C5 C4 . 1.412(4) ?
C5 C13 . 1.486(4) ?
O2 C21 . 1.360(4) y
O2 C22 . 1.450(5) y
C4 C3 . 1.379(4) ?
C4 H4 . 0.9300 ?
C2 C3 . 1.406(4) ?
C2 C1 . 1.413(4) y
C2 C19 . 1.444(4) ?
C6 C7 . 1.372(4) ?
C6 C11 . 1.380(4) ?
C6 C3 . 1.494(4) ?
C19 C20 . 1.385(5) ?
O1 C21 . 1.215(4) y
C13 C14 . 1.383(4) ?
C13 C18 . 1.388(5) ?
C9 C8 . 1.373(5) ?
C9 C10 . 1.377(5) ?
C9 C12 . 1.524(4) ?
C18 C17 . 1.371(5) ?
C18 H18 . 0.9300 ?
C7 C8 . 1.381(5) ?
C7 H7 . 0.9300 ?
C8 H8 . 0.9300 ?
C14 C15 . 1.380(5) ?
C14 H14 . 0.9300 ?
C20 C21 . 1.441(5) ?
C11 C10 . 1.381(4) ?
C11 H11 . 0.9300 ?
C10 H10 . 0.9300 ?
C15 C16 . 1.367(5) ?
C15 H15 . 0.9300 ?
C17 C16 . 1.366(5) ?
C17 H17 . 0.9300 ?
C12 H12A . 0.9600 ?
C12 H12B . 0.9600 ?
C12 H12C . 0.9600 ?
C16 H16 . 0.9300 ?
C22 C23 . 1.401(7) y
C22 H22A . 0.9700 ?
C22 H22B . 0.9700 ?
C23 H23A . 0.9600 ?
C23 H23B . 0.9600 ?
C23 H23C . 0.9600 ?

loop_
_geom_hbond_atom_site_label_D
_geom_hbond_atom_site_label_H
_geom_hbond_atom_site_label_A
_geom_hbond_site_symmetry_A
_geom_hbond_distance_DH
_geom_hbond_distance_HA
_geom_hbond_distance_DA
_geom_hbond_angle_DHA
N2 H2A O1 . 0.86 2.20 2.806(4) 128
C14 H14 N1 . 0.93 2.45 2.787(4) 101
C11 H11 N1 3_666 0.93 2.55 3.453(4) 164
C18 H18 O1 2_645 0.93 2.59 3.253(5) 129
C10 H10 N1 1_655 0.93 2.62 3.488(4) 155

loop_
_geom_torsion_atom_site_label_1
_geom_torsion_atom_site_label_2
_geom_torsion_atom_site_label_3
_geom_torsion_atom_site_label_4
_geom_torsion
_geom_torsion_publ_flag
C1 N1 C5 C4 -0.7(4) ?
C1 N1 C5 C13 177.6(3) ?
N1 C5 C4 C3 2.0(5) ?
C13 C5 C4 C3 -176.1(3) ?
C3 C2 C19 N2 1.0(6) ?
C1 C2 C19 N2 -178.2(3) ?
C3 C2 C19 C20 179.9(3) ?
C1 C2 C19 C20 0.8(4) ?
C5 N1 C1 C2 -0.5(5) ?
C5 N1 C1 S1 179.5(2) ?
C3 C2 C1 N1 0.4(5) ?
C19 C2 C1 N1 179.6(3) ?
C3 C2 C1 S1 -179.6(2) ?
C19 C2 C1 S1 -0.3(3) ?
C20 S1 C1 N1 179.9(3) ?
C20 S1 C1 C2 -0.2(3) ?
N1 C5 C13 C14 -2.2(5) ?
C4 C5 C13 C14 176.0(3) ?
N1 C5 C13 C18 -179.8(3) ?
C4 C5 C13 C18 -1.6(5) ?
C5 C4 C3 C2 -2.0(5) ?
C5 C4 C3 C6 175.7(3) ?
C1 C2 C3 C4 0.9(4) ?
C19 C2 C3 C4 -178.2(3) ?
C1 C2 C3 C6 -176.8(3) ?
C19 C2 C3 C6 4.2(5) ?
C7 C6 C3 C4 68.5(4) ?
C11 C6 C3 C4 -108.3(4) ?
C7 C6 C3 C2 -113.9(4) ?
C11 C6 C3 C2 69.3(4) ?
C14 C13 C18 C17 -0.2(6) ?
C5 C13 C18 C17 177.5(4) ?
C11 C6 C7 C8 0.9(5) ?
C3 C6 C7 C8 -176.0(3) ?
C10 C9 C8 C7 1.0(6) ?
C12 C9 C8 C7 179.7(3) ?
C6 C7 C8 C9 -0.9(6) ?
C18 C13 C14 C15 0.2(6) ?
C5 C13 C14 C15 -177.5(4) ?
N2 C19 C20 C21 0.3(6) ?
C2 C19 C20 C21 -178.6(3) ?
N2 C19 C20 S1 178.0(3) ?
C2 C19 C20 S1 -0.9(4) ?
C1 S1 C20 C19 0.6(3) ?
C1 S1 C20 C21 178.4(3) ?
C7 C6 C11 C10 -1.0(5) ?
C3 C6 C11 C10 175.9(3) ?
C8 C9 C10 C11 -1.1(5) ?
C12 C9 C10 C11 -179.8(3) ?
C6 C11 C10 C9 1.1(6) ?
C13 C14 C15 C16 0.7(7) ?
C22 O2 C21 O1 -3.9(6) ?
C22 O2 C21 C20 175.5(4) y
C19 C20 C21 O1 1.1(6) y
S1 C20 C21 O1 -176.4(3) y
C19 C20 C21 O2 -178.3(3) ?
S1 C20 C21 O2 4.2(4) ?
C13 C18 C17 C16 -0.8(7) ?
C18 C17 C16 C15 1.8(8) ?
C14 C15 C16 C17 -1.7(8) ?
C21 O2 C22 C23 93.7(6) y

loop_
_cod_related_entry_id
_cod_related_entry_database
_cod_related_entry_code
1 ChemSpider 21134677
